data_1568818
loop_
_publ_author_name
'Gorenskaia, Elena'
'Potter, Jarred'
'Korb, Marcus'
'Lambert, Colin'
'Low, Paul J.'

_publ_section_title
;
 Exploring relationships between chemical structure and molecular
 conductance: from &#x3b1;,&#x3c9;-functionalised oligoynes to molecular
 circuits.
;
_journal_issue 25
_journal_name_full Nanoscale
_journal_page_first 10573
_journal_page_last 10583
_journal_paper_doi 10.1039/d3nr01034a
_journal_volume 15
_journal_year 2023
_chemical_formula_moiety 'C16 H8 N2'
_chemical_formula_sum 'C16 H8 N2'
_chemical_formula_weight 228.24
_space_group_crystal_system monoclinic
_space_group_IT_number 14
_space_group_name_Hall '-P 2yn'
_space_group_name_H-M_alt 'P 1 21/n 1'
_atom_sites_solution_hydrogens geom
_atom_sites_solution_primary dual
_audit_creation_date 2023-01-09
_audit_creation_method
;
Olex2 1.5
(compiled 2022.04.07 svn.rca3783a0 for OlexSys, GUI svn.r6498)
;
_audit_update_record
;
2023-02-24 deposited with the CCDC.	2023-04-06 downloaded from the CCDC.
;
_cell_angle_alpha 90
_cell_angle_beta 93.327(3)
_cell_angle_gamma 90
_cell_formula_units_Z 2
_cell_length_a 3.80550(10)
_cell_length_b 25.5128(10)
_cell_length_c 5.9500(2)
_cell_measurement_reflns_used 2372
_cell_measurement_temperature 103(4)
_cell_measurement_theta_max 74.4970
_cell_measurement_theta_min 3.4570
_cell_volume 576.71(3)
_computing_cell_refinement 'CrysAlisPro 1.171.41.104a (Rigaku OD, 2021)'
_computing_data_collection 'CrysAlisPro 1.171.41.104a (Rigaku OD, 2021)'
_computing_data_reduction 'CrysAlisPro 1.171.41.104a (Rigaku OD, 2021)'
_computing_molecular_graphics 'Olex2 1.5 (Dolomanov et al., 2009)'
_computing_publication_material 'Olex2 1.5 (Dolomanov et al., 2009)'
_computing_structure_refinement 'SHELXL 2018/3 (Sheldrick, 2015)'
_computing_structure_solution 'SHELXT 2018/2 (Sheldrick, 2018)'
_diffrn_ambient_environment N~2~
_diffrn_ambient_temperature 103(4)
_diffrn_detector 'Hybrid Pixel Array Detector'
_diffrn_detector_area_resol_mean 10.0000
_diffrn_detector_type HyPix
_diffrn_measured_fraction_theta_full 0.998
_diffrn_measured_fraction_theta_max 0.959
_diffrn_measurement_details
;
List of Runs (angles in degrees, time in seconds):

  # Type    Start    End  Width  t~exp~   \w     \q     \k     \f   Frames
#--------------------------------------------------------------------------
  1  \w    -29.00  24.00   0.50    0.50    --   45.23 -19.00-120.00  106
  2  \w     30.00  69.00   0.50    1.60    --  102.69 -61.00 -90.00   78
  3  \w     30.00  69.00   0.50    1.60    --  102.69 -61.00  60.00   78
  4  \w     52.00 118.00   0.50    0.50    --   45.23 157.00 -42.00  132
  5  \w     30.00 109.00   0.50    1.60    --  102.69-119.00  77.00  158
  6  \w     30.00 111.00   0.50    1.60    --  102.69-125.00   0.00  162
  7  \w     30.00 133.00   0.50    1.60    --  102.69-157.00 -76.00  206
  8  \w      9.00  90.00   0.50    0.50    --   45.23-119.00  77.00  162
  9  \w    -28.00  30.00   0.50    0.50    --  -45.23  19.00 120.00  116
 10  \w    -90.00  -9.00   0.50    0.50    --  -45.23 119.00 163.00  162
 11  \w   -107.00 -30.00   0.50    1.60    -- -102.69  77.00 150.00  154
 12  \w   -174.00 -90.00   0.50    1.60    -- -102.69 -45.00   0.00  168
 13  \w   -118.00 -64.00   0.50    0.50    --  -45.23 -77.00  30.00  108
 14  \w   -118.00 -51.00   0.50    0.50    --  -45.23-157.00 -76.00  134
 15  \w   -160.00 -51.00   0.50    1.60    -- -102.69-157.00 -76.00  218
 16  \w   -175.00 -86.00   0.50    1.60    -- -102.69 -61.00-180.00  178
;
_diffrn_measurement_device 'four-circle diffractometer'
_diffrn_measurement_device_type 'XtaLAB Synergy, Single source at home/near, HyPix'
_diffrn_measurement_method '\w scans'
_diffrn_orient_matrix_type 'CrysAlisPro convention (1999,Acta A55,543-557)'
_diffrn_orient_matrix_UB_11 0.1426410000
_diffrn_orient_matrix_UB_12 -0.0302815000
_diffrn_orient_matrix_UB_13 0.2099296000
_diffrn_orient_matrix_UB_21 0.0261898000
_diffrn_orient_matrix_UB_22 0.0516596000
_diffrn_orient_matrix_UB_23 0.1343650000
_diffrn_orient_matrix_UB_31 -0.3784102000
_diffrn_orient_matrix_UB_32 -0.0078850000
_diffrn_orient_matrix_UB_33 0.0721342000
_diffrn_radiation_monochromator mirror
_diffrn_radiation_probe x-ray
_diffrn_radiation_type 'Cu K\a'
_diffrn_radiation_wavelength 1.54184
_diffrn_reflns_av_R_equivalents 0.0338
_diffrn_reflns_av_unetI/netI 0.0280
_diffrn_reflns_Laue_measured_fraction_full 0.998
_diffrn_reflns_Laue_measured_fraction_max 0.959
_diffrn_reflns_limit_h_max 4
_diffrn_reflns_limit_h_min -4
_diffrn_reflns_limit_k_max 29
_diffrn_reflns_limit_k_min -31
_diffrn_reflns_limit_l_max 7
_diffrn_reflns_limit_l_min -7
_diffrn_reflns_number 4195
_diffrn_reflns_point_group_measured_fraction_full 0.998
_diffrn_reflns_point_group_measured_fraction_max 0.959
_diffrn_reflns_theta_full 67.684
_diffrn_reflns_theta_max 75.417
_diffrn_reflns_theta_min 3.465
_diffrn_source 'micro-focus sealed X-ray tube'
_diffrn_source_type 'PhotonJet (Cu) X-ray Source'
_exptl_absorpt_coefficient_mu 0.621
_exptl_absorpt_correction_T_max 1.000
_exptl_absorpt_correction_T_min 0.626
_exptl_absorpt_correction_type gaussian
_exptl_absorpt_process_details
;
CrysAlisPro 1.171.41.104a (Rigaku Oxford Diffraction, 2021)
Numerical absorption correction based on gaussian integration over
a multifaceted crystal model
Empirical absorption correction using spherical harmonics,
implemented in SCALE3 ABSPACK scaling algorithm.
;
_exptl_crystal_colour colourless
_exptl_crystal_colour_primary colourless
_exptl_crystal_density_diffrn 1.314
_exptl_crystal_description block
_exptl_crystal_F_000 236
_exptl_crystal_size_max 0.23
_exptl_crystal_size_mid 0.11
_exptl_crystal_size_min 0.06
_refine_diff_density_max 0.193
_refine_diff_density_min -0.179
_refine_diff_density_rms 0.045
_refine_ls_extinction_method none
_refine_ls_goodness_of_fit_ref 1.107
_refine_ls_hydrogen_treatment constr
_refine_ls_matrix_type full
_refine_ls_number_parameters 82
_refine_ls_number_reflns 1152
_refine_ls_number_restraints 0
_refine_ls_restrained_S_all 1.107
_refine_ls_R_factor_all 0.0586
_refine_ls_R_factor_gt 0.0508
_refine_ls_shift/su_max 0.000
_refine_ls_shift/su_mean 0.000
_refine_ls_structure_factor_coef Fsqd
_refine_ls_weighting_details 'w=1/[\s^2^(Fo^2^)+(0.0761P)^2^+0.2045P] where P=(Fo^2^+2Fc^2^)/3'
_refine_ls_weighting_scheme calc
_refine_ls_wR_factor_gt 0.1408
_refine_ls_wR_factor_ref 0.1459
_reflns_Friedel_coverage 0.000
_reflns_number_gt 972
_reflns_number_total 1152
_reflns_threshold_expression 'I > 2\s(I)'
_cod_data_source_file d3nr01034a2.cif
_cod_data_source_block jp-02-5
_cod_depositor_comments 'Adding full bibliography for 1568815--1568823.cif.'
_cod_database_code 1568818
_shelx_shelxl_version_number 2018/3
_chemical_oxdiff_formula 'C20 H20 N2'
_chemical_oxdiff_usercomment 'Marcus for Jarred'
_shelx_space_group_comment
;
The symmetry employed for this shelxl refinement is uniquely defined
by the following loop, which should always be used as a source of
symmetry information in preference to the above space-group names.
They are only intended as comments.
;
_shelx_estimated_absorpt_t_max 0.964
_shelx_estimated_absorpt_t_min 0.870
_olex2_refinement_description
;
1.a Aromatic/amide H refined with riding coordinates:
 C11(H11), C12(H12), C13(H13), C14(H14)
;
_olex2_submission_special_instructions 'No special instructions were received'
_oxdiff_exptl_absorpt_empirical_details
;
Empirical correction (ABSPACK) includes:
- Absorption correction using spherical harmonics
- Frame scaling
;
_oxdiff_exptl_absorpt_empirical_full_max 1.700
_oxdiff_exptl_absorpt_empirical_full_min 0.697

loop_
_space_group_symop_operation_xyz
'x, y, z'
'-x+1/2, y+1/2, -z+1/2'
'-x, -y, -z'
'x-1/2, -y-1/2, z-1/2'

loop_
_atom_site_label
_atom_site_type_symbol
_atom_site_fract_x
_atom_site_fract_y
_atom_site_fract_z
_atom_site_U_iso_or_equiv
_atom_site_adp_type
_atom_site_occupancy
_atom_site_site_symmetry_order
_atom_site_calc_flag
_atom_site_refinement_flags_posn
_atom_site_refinement_flags_adp
_atom_site_refinement_flags_occupancy
_atom_site_disorder_assembly
_atom_site_disorder_group
N1 N 0.4319(4) 0.30466(6) 0.8267(2) 0.0372(4) Uani 1 1 d . . . . .
C3 C 0.9527(4) 0.48466(7) 0.0697(3) 0.0321(4) Uani 1 1 d . . . . .
C2 C 0.8420(5) 0.44960(7) 0.2236(3) 0.0322(4) Uani 1 1 d . . . . .
C1 C 0.7418(4) 0.41768(7) 0.3556(3) 0.0322(4) Uani 1 1 d . . . . .
C10 C 0.6293(4) 0.37928(7) 0.5115(3) 0.0297(4) Uani 1 1 d . . . . .
C11 C 0.4818(5) 0.39455(7) 0.7117(3) 0.0327(4) Uani 1 1 d . . . . .
H11 H 0.446469 0.430535 0.744819 0.039 Uiso 1 1 calc R U . . .
C12 C 0.3890(5) 0.35590(7) 0.8597(3) 0.0342(5) Uani 1 1 d . . . . .
H12 H 0.287537 0.366571 0.994533 0.041 Uiso 1 1 calc R U . . .
C13 C 0.5705(5) 0.29061(8) 0.6329(3) 0.0378(5) Uani 1 1 d . . . . .
H13 H 0.603351 0.254322 0.605094 0.045 Uiso 1 1 calc R U . . .
C14 C 0.6683(5) 0.32598(7) 0.4715(3) 0.0334(4) Uani 1 1 d . . . . .
H14 H 0.760498 0.314027 0.335614 0.040 Uiso 1 1 calc R U . . .

loop_
_atom_site_aniso_label
_atom_site_aniso_U_11
_atom_site_aniso_U_22
_atom_site_aniso_U_33
_atom_site_aniso_U_23
_atom_site_aniso_U_13
_atom_site_aniso_U_12
N1 0.0432(9) 0.0397(9) 0.0294(8) 0.0040(6) 0.0073(6) -0.0009(7)
C3 0.0356(9) 0.0323(9) 0.0287(8) -0.0011(6) 0.0054(7) 0.0007(7)
C2 0.0351(9) 0.0328(9) 0.0290(9) -0.0009(7) 0.0052(7) 0.0008(7)
C1 0.0354(9) 0.0343(9) 0.0273(9) -0.0015(7) 0.0048(7) 0.0001(7)
C10 0.0306(8) 0.0346(9) 0.0240(8) 0.0015(6) 0.0037(6) -0.0015(7)
C11 0.0377(9) 0.0337(9) 0.0269(9) -0.0029(7) 0.0036(7) 0.0007(7)
C12 0.0361(9) 0.0430(11) 0.0240(8) -0.0007(7) 0.0057(7) -0.0005(7)
C13 0.0452(10) 0.0330(9) 0.0359(10) 0.0009(7) 0.0090(8) 0.0004(7)
C14 0.0382(9) 0.0352(9) 0.0275(8) -0.0012(7) 0.0076(7) 0.0010(7)

loop_
_atom_type_symbol
_atom_type_description
_atom_type_scat_dispersion_real
_atom_type_scat_dispersion_imag
_atom_type_scat_source
C C 0.0181 0.0091 'International Tables Vol C Tables 4.2.6.8 and 6.1.1.4'
H H 0.0000 0.0000 'International Tables Vol C Tables 4.2.6.8 and 6.1.1.4'
N N 0.0311 0.0180 'International Tables Vol C Tables 4.2.6.8 and 6.1.1.4'

loop_
_exptl_crystal_face_index_h
_exptl_crystal_face_index_k
_exptl_crystal_face_index_l
_exptl_crystal_face_perp_dist
0 2 -4 0.0851
-2 -1 -1 0.0505
1 16 1 0.0292
0 -16 -1 0.0038
0 5 -4 0.0916
1 -5 3 0.0321
2 -1 1 0.0507

loop_
_geom_angle_atom_site_label_1
_geom_angle_atom_site_label_2
_geom_angle_atom_site_label_3
_geom_angle
_geom_angle_site_symmetry_1
_geom_angle_site_symmetry_3
_geom_angle_publ_flag
C12 N1 C13 116.46(15) . . ?
C3 C3 C2 178.9(3) 3_765 . ?
C1 C2 C3 178.36(19) . . ?
C2 C1 C10 178.87(19) . . ?
C11 C10 C1 120.67(16) . . ?
C14 C10 C1 121.31(15) . . ?
C14 C10 C11 118.01(16) . . ?
C10 C11 H11 120.9 . . ?
C12 C11 C10 118.24(17) . . ?
C12 C11 H11 120.9 . . ?
N1 C12 C11 124.59(16) . . ?
N1 C12 H12 117.7 . . ?
C11 C12 H12 117.7 . . ?
N1 C13 H13 118.1 . . ?
N1 C13 C14 123.77(17) . . ?
C14 C13 H13 118.1 . . ?
C10 C14 H14 120.6 . . ?
C13 C14 C10 118.90(16) . . ?
C13 C14 H14 120.6 . . ?

loop_
_geom_bond_atom_site_label_1
_geom_bond_atom_site_label_2
_geom_bond_distance
_geom_bond_site_symmetry_2
_geom_bond_publ_flag
N1 C12 1.333(2) . ?
N1 C13 1.344(2) . ?
C3 C3 1.210(3) 3_765 ?
C3 C2 1.364(2) . ?
C2 C1 1.208(2) . ?
C1 C10 1.431(2) . ?
C10 C11 1.401(2) . ?
C10 C14 1.390(2) . ?
C11 H11 0.9500 . ?
C11 C12 1.382(2) . ?
C12 H12 0.9500 . ?
C13 H13 0.9500 . ?
C13 C14 1.384(2) . ?
C14 H14 0.9500 . ?

loop_
_geom_torsion_atom_site_label_1
_geom_torsion_atom_site_label_2
_geom_torsion_atom_site_label_3
_geom_torsion_atom_site_label_4
_geom_torsion
_geom_torsion_site_symmetry_1
_geom_torsion_site_symmetry_2
_geom_torsion_site_symmetry_3
_geom_torsion_site_symmetry_4
_geom_torsion_publ_flag
N1 C13 C14 C10 1.4(3) . . . . ?
C1 C10 C11 C12 -177.80(16) . . . . ?
C1 C10 C14 C13 176.94(16) . . . . ?
C10 C11 C12 N1 0.5(3) . . . . ?
C11 C10 C14 C13 -1.9(2) . . . . ?
C12 N1 C13 C14 0.1(3) . . . . ?
C13 N1 C12 C11 -1.1(3) . . . . ?
C14 C10 C11 C12 1.1(2) . . . . ?

loop_
_exptl_oxdiff_crystal_face_indexfrac_h
_exptl_oxdiff_crystal_face_indexfrac_k
_exptl_oxdiff_crystal_face_indexfrac_l
_exptl_oxdiff_crystal_face_x
_exptl_oxdiff_crystal_face_y
_exptl_oxdiff_crystal_face_z
0.1948 2.1187 -3.8285 -0.8401 -0.3999 -0.3666
-2.2378 -0.6831 -1.4240 -0.5975 -0.2852 0.7495
0.5352 15.7091 0.8317 -0.2248 0.9373 -0.2664
0.0734 -15.7199 -1.2078 0.2329 -0.9724 0.0090
-0.0772 5.1975 -3.6513 -0.9349 -0.2241 -0.2752
1.0032 -4.5323 3.2700 0.9668 0.2315 -0.1080
2.2944 -1.3924 1.1873 0.6187 0.1477 -0.7716
